data_7001758
loop_
_publ_author_name
'Piedra-Garza, Luis Fernando'
'Reinoso, Santiago'
'Dickman, Michael H.'
'Sanguineti, Michael M.'
'Kortz, Ulrich'

_publ_section_title
;
 The first 3-dimensional assemblies of organotin-functionalized
 polyanions
;
_journal_issue 31
_journal_name_full 'Dalton Transactions'
_journal_page_first 6231
_journal_paper_doi 10.1039/b908436c
_journal_year 2009
_chemical_formula_sum 'C8 H56 N6 Na2 O47 Si Sn3 W9'
_chemical_formula_weight 3073.4
_chemical_name_systematic
;
?
;
_space_group_IT_number 198
_symmetry_cell_setting cubic
_symmetry_space_group_name_Hall 'P 2ac 2ab 3'
_symmetry_space_group_name_H-M 'P 21 3'
_atom_sites_solution_hydrogens geom
_atom_sites_solution_primary direct
_atom_sites_solution_secondary difmap
_audit_creation_method SHELXL-97
_cell_angle_alpha 90.00
_cell_angle_beta 90.00
_cell_angle_gamma 90.00
_cell_formula_units_Z 4
_cell_length_a 17.5199(4)
_cell_length_b 17.5199(4)
_cell_length_c 17.5199(4)
_cell_measurement_reflns_used 2348
_cell_measurement_temperature 173(2)
_cell_measurement_theta_max 22.96
_cell_measurement_theta_min 3.68
_cell_volume 5377.7(2)
_computing_cell_refinement 'Bruker SMART'
_computing_data_collection 'Bruker SMART'
_computing_data_reduction 'Bruker SAINT'
_computing_molecular_graphics 'Bruker SHELXTL'
_computing_publication_material 'Bruker SHELXTL'
_computing_structure_refinement 'SHELXL-97 (Sheldrick, 1997)'
_computing_structure_solution 'SHELXS-97 (Sheldrick, 1990)'
_diffrn_ambient_temperature 173(2)
_diffrn_measured_fraction_theta_full 0.997
_diffrn_measured_fraction_theta_max 0.997
_diffrn_measurement_device_type 'CCD area detector'
_diffrn_measurement_method 'phi and omega scans'
_diffrn_radiation_monochromator graphite
_diffrn_radiation_source 'fine-focus sealed tube'
_diffrn_radiation_type MoK\a
_diffrn_radiation_wavelength 0.71073
_diffrn_reflns_av_R_equivalents 0.1406
_diffrn_reflns_av_sigmaI/netI 0.0629
_diffrn_reflns_limit_h_max 22
_diffrn_reflns_limit_h_min -22
_diffrn_reflns_limit_k_max 22
_diffrn_reflns_limit_k_min -17
_diffrn_reflns_limit_l_max 22
_diffrn_reflns_limit_l_min -22
_diffrn_reflns_number 53126
_diffrn_reflns_theta_full 27.61
_diffrn_reflns_theta_max 27.61
_diffrn_reflns_theta_min 3.29
_exptl_absorpt_coefficient_mu 20.675
_exptl_absorpt_correction_T_max 0.0997
_exptl_absorpt_correction_T_min 0.0135
_exptl_absorpt_correction_type multi-scan
_exptl_absorpt_process_details SADABS
_exptl_crystal_colour colorless
_exptl_crystal_density_diffrn 3.888
_exptl_crystal_density_meas 0
_exptl_crystal_density_method 'not measured'
_exptl_crystal_description tetrahedron
_exptl_crystal_F_000 5672
_exptl_crystal_size_max 0.34
_exptl_crystal_size_mid 0.34
_exptl_crystal_size_min 0.21
_refine_diff_density_max 1.794
_refine_diff_density_min -1.133
_refine_diff_density_rms 0.326
_refine_ls_abs_structure_details 'Flack H D (1983), Acta Cryst. A39, 876-881'
_refine_ls_abs_structure_Flack -0.06(2)
_refine_ls_extinction_method none
_refine_ls_goodness_of_fit_ref 1.076
_refine_ls_hydrogen_treatment constr
_refine_ls_matrix_type full
_refine_ls_number_parameters 116
_refine_ls_number_reflns 4176
_refine_ls_number_restraints 0
_refine_ls_restrained_S_all 1.076
_refine_ls_R_factor_all 0.0687
_refine_ls_R_factor_gt 0.0518
_refine_ls_shift/su_max 0.001
_refine_ls_shift/su_mean 0.000
_refine_ls_structure_factor_coef Fsqd
_refine_ls_weighting_details 'calc w=1/[\s^2^(Fo^2^)+(0.0760P)^2^+22.0000P] where P=(Fo^2^+2Fc^2^)/3'
_refine_ls_weighting_scheme calc
_refine_ls_wR_factor_gt 0.1335
_refine_ls_wR_factor_ref 0.1466
_reflns_number_gt 3342
_reflns_number_total 4176
_reflns_threshold_expression >2sigma(I)
_cod_data_source_file b908436c.txt
_cod_data_source_block sisn
_cod_depositor_comments
;
The following automatic conversions were performed:
'_symmetry_cell_setting' value 'Cubic' changed to 'cubic' according to
'/home/saulius/struct/CIF-dictionaries/cif_core.dic' dictionary named
'cif_core.dic' version 2.4.1 from 2010-06-29.

Automatic conversion script
Id: cif_fix_enum 1527 2010-12-29 10:47:43Z saulius 
;
_cod_original_sg_symbol_H-M P2(1)3
_cod_database_code 7001758

loop_
_symmetry_equiv_pos_as_xyz
'x, y, z'
'-x+1/2, -y, z+1/2'
'-x, y+1/2, -z+1/2'
'x+1/2, -y+1/2, -z'
'z, x, y'
'z+1/2, -x+1/2, -y'
'-z+1/2, -x, y+1/2'
'-z, x+1/2, -y+1/2'
'y, z, x'
'-y, z+1/2, -x+1/2'
'y+1/2, -z+1/2, -x'
'-y+1/2, -z, x+1/2'

loop_
_atom_site_label
_atom_site_type_symbol
_atom_site_fract_x
_atom_site_fract_y
_atom_site_fract_z
_atom_site_U_iso_or_equiv
_atom_site_adp_type
_atom_site_occupancy
_atom_site_symmetry_multiplicity
_atom_site_calc_flag
_atom_site_refinement_flags
_atom_site_disorder_assembly
_atom_site_disorder_group
W1 W 0.58987(5) 0.12966(5) 1.12819(5) 0.0399(2) Uani 1 1 d . . .
W2 W 0.67919(5) 0.08765(5) 0.96927(5) 0.0415(2) Uani 1 1 d . . .
W3 W 0.50436(5) 0.08388(5) 0.84882(5) 0.0422(2) Uani 1 1 d . . .
Si Si 0.5192(3) -0.0192(3) 1.0192(3) 0.0341(18) Uani 1 3 d S . .
Sn Sn 0.78520(8) 0.06395(8) 1.15501(8) 0.0422(3) Uani 1 1 d . . .
C1 C 0.8064(13) 0.1806(13) 1.1433(13) 0.051(5) Uiso 1 1 d . . .
H1A H 0.7698 0.2094 1.1743 0.076 Uiso 1 1 calc R . .
H1B H 0.8010 0.1952 1.0896 0.076 Uiso 1 1 calc R . .
H1C H 0.8584 0.1919 1.1605 0.076 Uiso 1 1 calc R . .
C2 C 0.7879(13) -0.0506(13) 1.1984(13) 0.052(5) Uiso 1 1 d . . .
H2A H 0.7712 -0.0860 1.1585 0.078 Uiso 1 1 calc R . .
H2B H 0.7537 -0.0546 1.2425 0.078 Uiso 1 1 calc R . .
H2C H 0.8401 -0.0633 1.2141 0.078 Uiso 1 1 calc R . .
O1A O 0.5092(7) 0.0799(7) 1.1788(7) 0.036(3) Uiso 1 1 d . . .
O1S O 0.6661(8) 0.0808(8) 1.1773(8) 0.043(3) Uiso 1 1 d . . .
O1T O 0.5909(9) 0.2164(9) 1.1768(9) 0.051(4) Uiso 1 1 d . . .
O1SW O 0.9082(10) 0.0478(10) 1.1081(10) 0.064(4) Uiso 1 1 d . . .
O1SI O 0.5894(7) 0.0342(7) 1.0484(7) 0.036(3) Uiso 1 1 d . . .
O2T O 0.7470(8) 0.1372(8) 0.9168(8) 0.046(3) Uiso 1 1 d . . .
O2S O 0.7520(8) 0.0384(8) 1.0418(8) 0.044(3) Uiso 1 1 d . . .
O2SI O 0.4652(8) 0.0348(8) 0.9652(8) 0.040(5) Uiso 1 3 d S . .
O3T O 0.5230(9) 0.1321(9) 0.7648(8) 0.049(3) Uiso 1 1 d . . .
O3B O 0.4042(8) 0.0430(8) 0.8302(8) 0.045(3) Uiso 1 1 d . . .
O3A O 0.5564(8) -0.0064(8) 0.8351(8) 0.043(3) Uiso 1 1 d . . .
O12 O 0.6578(9) 0.1611(9) 1.0466(9) 0.050(3) Uiso 1 1 d . . .
O23 O 0.5966(8) 0.1130(8) 0.9096(8) 0.045(3) Uiso 1 1 d . . .
C1G C 0.2758(11) -0.2242(11) 0.7242(11) 0.039(7) Uiso 1 3 d S . .
N1G N 0.2797(11) -0.1725(11) 0.7798(11) 0.054(5) Uiso 1 1 d . . .
H1G1 H 0.2455 -0.1358 0.7825 0.065 Uiso 1 1 calc R . .
H1G2 H 0.3165 -0.1751 0.8140 0.065 Uiso 1 1 calc R . .
O1W O 0.9577(13) -0.0968(13) 1.1028(13) 0.089(6) Uiso 1 1 d . . .
O2W O 0.8046(14) -0.1072(14) 1.0058(15) 0.099(7) Uiso 1 1 d . . .
O3W O 0.323(2) 0.008(2) 0.691(2) 0.163(13) Uiso 1 1 d . . .

loop_
_atom_site_aniso_label
_atom_site_aniso_U_11
_atom_site_aniso_U_22
_atom_site_aniso_U_33
_atom_site_aniso_U_23
_atom_site_aniso_U_13
_atom_site_aniso_U_12
W1 0.0432(4) 0.0365(4) 0.0399(4) -0.0020(3) 0.0014(4) -0.0025(3)
W2 0.0415(4) 0.0438(4) 0.0391(4) 0.0007(3) 0.0019(3) -0.0054(4)
W3 0.0433(4) 0.0445(4) 0.0388(4) 0.0052(4) -0.0011(3) 0.0014(4)
Si 0.0341(18) 0.0341(18) 0.0341(18) 0.000(2) 0.000(2) 0.000(2)
Sn 0.0438(7) 0.0445(7) 0.0384(7) 0.0030(6) -0.0017(6) -0.0023(6)

loop_
_atom_type_symbol
_atom_type_description
_atom_type_scat_dispersion_real
_atom_type_scat_dispersion_imag
_atom_type_scat_source
C C 0.0033 0.0016 'International Tables Vol C Tables 4.2.6.8 and 6.1.1.4'
H H 0.0000 0.0000 'International Tables Vol C Tables 4.2.6.8 and 6.1.1.4'
N N 0.0061 0.0033 'International Tables Vol C Tables 4.2.6.8 and 6.1.1.4'
O O 0.0106 0.0060 'International Tables Vol C Tables 4.2.6.8 and 6.1.1.4'
Si Si 0.0817 0.0704 'International Tables Vol C Tables 4.2.6.8 and 6.1.1.4'
Sn Sn -0.6537 1.4246 'International Tables Vol C Tables 4.2.6.8 and 6.1.1.4'
W W -0.8490 6.8722 'International Tables Vol C Tables 4.2.6.8 and 6.1.1.4'

loop_
_geom_angle_atom_site_label_1
_geom_angle_atom_site_label_2
_geom_angle_atom_site_label_3
_geom_angle
_geom_angle_site_symmetry_1
_geom_angle_site_symmetry_3
_geom_angle_publ_flag
O1T W1 O1S 100.0(7) . . ?
O1T W1 O1A 100.5(6) . . ?
O1S W1 O1A 96.4(6) . . ?
O1T W1 O12 96.1(7) . . ?
O1S W1 O12 91.8(6) . . ?
O1A W1 O12 159.9(6) . . ?
O1T W1 O3A 92.6(7) . 12_565 ?
O1S W1 O3A 167.2(6) . 12_565 ?
O1A W1 O3A 83.8(5) . 12_565 ?
O12 W1 O3A 84.2(6) . 12_565 ?
O1T W1 O1SI 169.3(6) . . ?
O1S W1 O1SI 86.8(5) . . ?
O1A W1 O1SI 86.8(5) . . ?
O12 W1 O1SI 75.4(6) . . ?
O3A W1 O1SI 80.4(5) 12_565 . ?
O2T W2 O23 96.7(6) . . ?
O2T W2 O1A 102.0(6) . 6_456 ?
O23 W2 O1A 87.4(6) . 6_456 ?
O2T W2 O12 100.0(7) . . ?
O23 W2 O12 94.9(6) . . ?
O1A W2 O12 157.4(6) 6_456 . ?
O2T W2 O2S 96.7(6) . . ?
O23 W2 O2S 165.6(6) . . ?
O1A W2 O2S 84.6(6) 6_456 . ?
O12 W2 O2S 88.0(6) . . ?
O2T W2 O1SI 173.2(6) . . ?
O23 W2 O1SI 84.4(5) . . ?
O1A W2 O1SI 84.7(5) 6_456 . ?
O12 W2 O1SI 73.2(6) . . ?
O2S W2 O1SI 82.9(5) . . ?
O3T W3 O3A 102.5(7) . . ?
O3T W3 O3B 102.1(6) . . ?
O3A W3 O3B 96.3(6) . . ?
O3T W3 O3B 97.2(6) . 12_565 ?
O3A W3 O3B 158.0(6) . 12_565 ?
O3B W3 O3B 89.1(8) . 12_565 ?
O3T W3 O23 100.2(7) . . ?
O3A W3 O23 83.6(6) . . ?
O3B W3 O23 157.2(6) . . ?
O3B W3 O23 83.3(6) 12_565 . ?
O3T W3 O2SI 170.7(7) . . ?
O3A W3 O2SI 86.7(6) . . ?
O3B W3 O2SI 75.0(5) . . ?
O3B W3 O2SI 74.1(5) 12_565 . ?
O23 W3 O2SI 82.3(5) . . ?
O1SI Si O1SI 112.2(5) 6_456 . ?
O1SI Si O1SI 112.2(5) 6_456 12_565 ?
O1SI Si O1SI 112.2(5) . 12_565 ?
O1SI Si O2SI 106.6(5) 6_456 . ?
O1SI Si O2SI 106.6(5) . . ?
O1SI Si O2SI 106.6(5) 12_565 . ?
C1 Sn O2S 99.4(7) . . ?
C1 Sn O1S 93.2(7) . . ?
O2S Sn O1S 86.1(5) . . ?
C1 Sn C2 161.1(9) . . ?
O2S Sn C2 98.1(8) . . ?
O1S Sn C2 94.9(7) . . ?
C1 Sn O1SW 85.4(8) . . ?
O2S Sn O1SW 84.1(6) . . ?
O1S Sn O1SW 169.8(6) . . ?
C2 Sn O1SW 89.5(8) . . ?
C1 Sn O1T 81.4(7) . 8_746 ?
O2S Sn O1T 179.2(5) . 8_746 ?
O1S Sn O1T 94.1(5) . 8_746 ?
C2 Sn O1T 81.1(7) . 8_746 ?
O1SW Sn O1T 95.7(6) . 8_746 ?
Sn C1 H1A 109.5 . . ?
Sn C1 H1B 109.5 . . ?
H1A C1 H1B 109.5 . . ?
Sn C1 H1C 109.5 . . ?
H1A C1 H1C 109.5 . . ?
H1B C1 H1C 109.5 . . ?
Sn C2 H2A 109.5 . . ?
Sn C2 H2B 109.5 . . ?
H2A C2 H2B 109.5 . . ?
Sn C2 H2C 109.5 . . ?
H2A C2 H2C 109.5 . . ?
H2B C2 H2C 109.5 . . ?
W1 O1A W2 151.7(7) . 12_565 ?
W1 O1S Sn 134.3(7) . . ?
W1 O1T Sn 162.6(9) . 11_567 ?
Si O1SI W1 130.2(7) . . ?
Si O1SI W2 124.2(7) . . ?
W1 O1SI W2 94.1(5) . . ?
W2 O2S Sn 133.0(7) . . ?
Si O2SI W3 123.5(5) . 6_456 ?
Si O2SI W3 123.5(5) . . ?
W3 O2SI W3 92.5(7) 6_456 . ?
Si O2SI W3 123.5(5) . 12_565 ?
W3 O2SI W3 92.5(7) 6_456 12_565 ?
W3 O2SI W3 92.5(7) . 12_565 ?
W3 O3B W3 118.4(7) . 6_456 ?
W3 O3A W1 152.6(8) . 6_456 ?
W2 O12 W1 116.9(8) . . ?
W2 O23 W3 151.1(8) . . ?
N1G C1G N1G 120.003(9) 8_645 11_556 ?
N1G C1G N1G 119.997(9) 8_645 . ?
N1G C1G N1G 120.000(9) 11_556 . ?
C1G N1G H1G1 120.0 . . ?
C1G N1G H1G2 120.0 . . ?
H1G1 N1G H1G2 120.0 . . ?

loop_
_geom_bond_atom_site_label_1
_geom_bond_atom_site_label_2
_geom_bond_distance
_geom_bond_site_symmetry_2
_geom_bond_publ_flag
W1 O1T 1.742(16) . ?
W1 O1S 1.805(13) . ?
W1 O1A 1.883(13) . ?
W1 O12 1.940(16) . ?
W1 O3A 2.024(14) 12_565 ?
W1 O1SI 2.180(12) . ?
W2 O2T 1.734(15) . ?
W2 O23 1.840(15) . ?
W2 O1A 1.902(13) 6_456 ?
W2 O12 1.906(15) . ?
W2 O2S 1.996(14) . ?
W2 O1SI 2.296(13) . ?
W3 O3T 1.728(15) . ?
W3 O3A 1.842(14) . ?
W3 O3B 1.923(14) . ?
W3 O3B 1.974(14) 12_565 ?
W3 O23 2.001(14) . ?
W3 O2SI 2.317(13) . ?
Si O1SI 1.628(13) 6_456 ?
Si O1SI 1.628(13) . ?
Si O1SI 1.628(13) 12_565 ?
Si O2SI 1.64(2) . ?
Sn C1 2.09(2) . ?
Sn O2S 2.115(14) . ?
Sn O1S 2.143(13) . ?
Sn C2 2.15(2) . ?
Sn O1SW 2.324(18) . ?
Sn O1T 2.396(15) 8_746 ?
C1 H1A 0.9800 . ?
C1 H1B 0.9800 . ?
C1 H1C 0.9800 . ?
C2 H2A 0.9800 . ?
C2 H2B 0.9800 . ?
C2 H2C 0.9800 . ?
O1A W2 1.902(13) 12_565 ?
O1T Sn 2.396(15) 11_567 ?
O2SI W3 2.317(13) 6_456 ?
O2SI W3 2.317(13) 12_565 ?
O3B W3 1.974(14) 6_456 ?
O3A W1 2.024(14) 6_456 ?
C1G N1G 1.332(19) 8_645 ?
C1G N1G 1.332(19) 11_556 ?
C1G N1G 1.332(19) . ?
N1G H1G1 0.8800 . ?
N1G H1G2 0.8800 . ?
